data_7107202
loop_
_publ_author_name
'Enrique Colacio'
'Jesus E. Perea-Buceta'
'Antonio J. Mota'
'Euan K. Brechin'
'Alessandro Prescimone'
'Mikko M. Hanninen'
'Petri Seppala'
'Reijo Sillanpaa'

_publ_section_title
;
 Touching the upper limit for ferromagnetic interactions in hetero-bridged
 dinuclear [Cu2II] complexes using a novel N5-dinucleating ligand bearing
 an endogenous monoatomic amido(R-NH-)-bridging group
;
_journal_name_full Chem.Commun.
_journal_page_first 805
_journal_paper_doi 10.1039/c1cc16590a
_journal_volume 48
_journal_year 2012
_chemical_compound_source 'synthesis as described'
_chemical_formula_moiety 'C25 H17 Cu2 N11 O1 S3, H2 O'
_chemical_formula_sum 'C25 H19 Cu2 N11 O2 S3'
_chemical_formula_weight 728.77
_chemical_name_systematic
;
?
;
_space_group_IT_number 2
_symmetry_cell_setting triclinic
_symmetry_space_group_name_Hall '-P 1'
_symmetry_space_group_name_H-M 'P -1'
_atom_sites_solution_hydrogens geom
_atom_sites_solution_primary direct
_atom_sites_solution_secondary difmap
_audit_conform_dict_location ftp://ftp.iucr.org/pub/cif_core.dic
_audit_conform_dict_name cif_core.dic
_audit_conform_dict_version 2.3
_audit_creation_date 2009-08-11T10:08:16-00:00
_audit_creation_method 'WinGX routine CIF_UPDATE'
_cell_angle_alpha 72.0390(10)
_cell_angle_beta 87.5780(10)
_cell_angle_gamma 83.1160(10)
_cell_formula_units_Z 2
_cell_length_a 8.1051(2)
_cell_length_b 11.3327(2)
_cell_length_c 15.9497(3)
_cell_measurement_reflns_used 5639
_cell_measurement_temperature 123(2)
_cell_measurement_theta_max 28.283
_cell_measurement_theta_min 0.407
_cell_measurement_wavelength 0.71073
_cell_volume 1383.56(5)
_computing_cell_refinement 'HKL Scalepack (Otwinowski & Minor 1997)'
_computing_data_collection 'Collect (Bruker AXS BV, 1997-2004)'
_computing_data_reduction 'HKL Denzo and Scalepack (Otwinowski & Minor 1997)'
_computing_molecular_graphics 'Ortep-3 for Windows (Farrugia, 1997)'
_computing_publication_material 'WinGX publication routines (Farrugia, 1999)'
_computing_structure_refinement 'SHELXL-97 (Sheldrick, 2008)'
_computing_structure_solution 'SHELXS-97 (Sheldrick, 1997)'
_diffrn_ambient_temperature 123(2)
_diffrn_detector 'CCD plate'
_diffrn_detector_area_resol_mean 9
_diffrn_measured_fraction_theta_full 0.991
_diffrn_measured_fraction_theta_max 0.991
_diffrn_measurement_device '95mm CCD camera on \k-goniostat'
_diffrn_measurement_device_type KappaCCD
_diffrn_measurement_method 'CCD rotation images, thick slices'
_diffrn_radiation_monochromator graphite
_diffrn_radiation_probe x-ray
_diffrn_radiation_type MoK\a
_diffrn_radiation_wavelength 0.71073
_diffrn_reflns_av_R_equivalents 0.0338
_diffrn_reflns_av_unetI/netI 0.0423
_diffrn_reflns_limit_h_max 9
_diffrn_reflns_limit_h_min -9
_diffrn_reflns_limit_k_max 13
_diffrn_reflns_limit_k_min -13
_diffrn_reflns_limit_l_max 18
_diffrn_reflns_limit_l_min -19
_diffrn_reflns_number 16608
_diffrn_reflns_theta_full 26
_diffrn_reflns_theta_max 26
_diffrn_reflns_theta_min 2.53
_diffrn_source 'Enraf Nonius FR590'
_exptl_absorpt_coefficient_mu 1.812
_exptl_absorpt_correction_T_max 0.696
_exptl_absorpt_correction_T_min 0.605
_exptl_absorpt_correction_type multi-scan
_exptl_absorpt_process_details '(SADABS; Sheldrick, 2008)'
_exptl_crystal_colour green
_exptl_crystal_density_diffrn 1.749
_exptl_crystal_density_method 'not measured'
_exptl_crystal_description block
_exptl_crystal_F_000 736
_exptl_crystal_size_max 0.38
_exptl_crystal_size_mid 0.22
_exptl_crystal_size_min 0.2
_refine_diff_density_max 0.55
_refine_diff_density_min -0.437
_refine_diff_density_rms 0.079
_refine_ls_extinction_method none
_refine_ls_goodness_of_fit_ref 1.039
_refine_ls_hydrogen_treatment mixed
_refine_ls_matrix_type full
_refine_ls_number_parameters 403
_refine_ls_number_reflns 5378
_refine_ls_number_restraints 5
_refine_ls_restrained_S_all 1.04
_refine_ls_R_factor_all 0.0437
_refine_ls_R_factor_gt 0.0338
_refine_ls_shift/su_max 0.015
_refine_ls_shift/su_mean 0
_refine_ls_structure_factor_coef Fsqd
_refine_ls_weighting_details 'calc w=1/[\s^2^(Fo^2^)+(0.0198P)^2^+2.2390P] where P=(Fo^2^+2Fc^2^)/3'
_refine_ls_weighting_scheme calc
_refine_ls_wR_factor_gt 0.0742
_refine_ls_wR_factor_ref 0.0784
_reflns_number_gt 4562
_reflns_number_total 5378
_reflns_threshold_expression >2\s(I)
_cod_data_source_file c1cc16590a.txt
_cod_data_source_block cdr19-7
_cod_database_code 7107202

loop_
_symmetry_equiv_pos_as_xyz
'x, y, z'
'-x, -y, -z'

loop_
_atom_site_label
_atom_site_type_symbol
_atom_site_fract_x
_atom_site_fract_y
_atom_site_fract_z
_atom_site_U_iso_or_equiv
_atom_site_adp_type
_atom_site_occupancy
_atom_site_symmetry_multiplicity
_atom_site_calc_flag
_atom_site_refinement_flags
Cu1 Cu 0.75031(4) 0.31712(3) 0.83335(2) 0.01670(9) Uani 1 1 d .
Cu2 Cu 0.77199(4) 0.20382(3) 0.66023(2) 0.01670(9) Uani 1 1 d .
S1 S 1.28107(9) 0.17466(7) 0.74879(6) 0.03058(19) Uani 1 1 d .
S2 S 0.68799(11) -0.03410(8) 0.93975(5) 0.03148(19) Uani 1 1 d .
S3 S 0.85909(11) 0.73427(7) 0.80015(6) 0.0333(2) Uani 1 1 d .
O1 O 0.5606(3) 0.1714(2) 0.57631(13) 0.0243(5) Uani 1 1 d D
H1AO H 0.501(4) 0.221(3) 0.5322(16) 0.029 Uiso 1 1 d D
H1BO H 0.508(4) 0.105(2) 0.597(2) 0.029 Uiso 1 1 d D
O2 O 0.5433(3) 0.8944(2) 0.65689(16) 0.0403(6) Uani 1 1 d D
H2AO H 0.519(5) 0.815(2) 0.665(3) 0.048 Uiso 1 1 d D
H2BO H 0.624(4) 0.885(4) 0.697(2) 0.048 Uiso 1 1 d D
N1 N 0.7521(3) 0.2560(2) 0.96571(14) 0.0185(5) Uani 1 1 d .
N2 N 0.5255(3) 0.3977(2) 0.85871(14) 0.0165(5) Uani 1 1 d .
N3 N 0.5872(3) 0.4356(2) 0.67279(14) 0.0164(5) Uani 1 1 d .
N4 N 0.6447(3) 0.3108(2) 0.72073(14) 0.0165(5) Uani 1 1 d D
H4N H 0.550(3) 0.277(3) 0.7385(18) 0.02 Uiso 1 1 d D
N5 N 0.8205(3) 0.3461(2) 0.55312(14) 0.0168(5) Uani 1 1 d .
N6 N 0.9573(3) 0.1150(2) 0.61061(14) 0.0186(5) Uani 1 1 d .
N7 N 0.4673(3) 0.6282(2) 0.64774(15) 0.0225(5) Uani 1 1 d .
N8 N 0.5568(3) 0.6207(2) 0.57374(15) 0.0221(5) Uani 1 1 d .
N9 N 0.9661(3) 0.2324(2) 0.81391(15) 0.0222(5) Uani 1 1 d .
N10 N 0.7261(3) 0.0572(2) 0.75769(16) 0.0239(5) Uani 1 1 d .
N11 N 0.8323(3) 0.5003(2) 0.78273(17) 0.0281(6) Uani 1 1 d .
C1 C 0.8746(4) 0.1801(3) 1.01505(18) 0.0227(6) Uani 1 1 d .
H1 H 0.9772 0.1632 0.9876 0.027 Uiso 1 1 calc R
C2 C 0.8563(4) 0.1253(3) 1.10505(19) 0.0240(6) Uani 1 1 d .
H2 H 0.945 0.0717 1.1388 0.029 Uiso 1 1 calc R
C3 C 0.7077(4) 0.1499(3) 1.14458(19) 0.0259(7) Uani 1 1 d .
H3 H 0.6927 0.113 1.2061 0.031 Uiso 1 1 calc R
C4 C 0.5799(4) 0.2287(3) 1.09423(18) 0.0229(6) Uani 1 1 d .
H4 H 0.4767 0.2472 1.1206 0.027 Uiso 1 1 calc R
C5 C 0.6063(3) 0.2798(3) 1.00467(18) 0.0180(6) Uani 1 1 d .
C6 C 0.4786(3) 0.3647(3) 0.94396(18) 0.0196(6) Uani 1 1 d .
C7 C 0.3266(4) 0.4130(3) 0.97031(19) 0.0269(7) Uani 1 1 d .
H7 H 0.2932 0.3872 1.0304 0.032 Uiso 1 1 calc R
C8 C 0.2250(4) 0.4992(3) 0.9075(2) 0.0284(7) Uani 1 1 d .
H8 H 0.1209 0.5336 0.9244 0.034 Uiso 1 1 calc R
C9 C 0.2744(4) 0.5354(3) 0.81998(19) 0.0248(6) Uani 1 1 d .
H9 H 0.2062 0.5954 0.7764 0.03 Uiso 1 1 calc R
C10 C 0.4258(3) 0.4821(3) 0.79759(18) 0.0197(6) Uani 1 1 d .
C11 C 0.4891(3) 0.5162(3) 0.70649(18) 0.0179(6) Uani 1 1 d .
C12 C 0.6288(3) 0.5043(2) 0.58992(17) 0.0177(6) Uani 1 1 d .
C13 C 0.7412(3) 0.4624(3) 0.52734(18) 0.0178(6) Uani 1 1 d .
C14 C 0.7665(4) 0.5462(3) 0.44440(18) 0.0217(6) Uani 1 1 d .
H14 H 0.7093 0.6281 0.4275 0.026 Uiso 1 1 calc R
C15 C 0.8773(4) 0.5070(3) 0.38715(18) 0.0244(7) Uani 1 1 d .
H15 H 0.8955 0.5618 0.3299 0.029 Uiso 1 1 calc R
C16 C 0.9606(4) 0.3886(3) 0.41341(18) 0.0224(6) Uani 1 1 d .
H16 H 1.037 0.3611 0.3747 0.027 Uiso 1 1 calc R
C17 C 0.9317(3) 0.3097(3) 0.49746(18) 0.0185(6) Uani 1 1 d .
C18 C 1.0180(3) 0.1830(3) 0.53285(18) 0.0193(6) Uani 1 1 d .
C19 C 1.1522(4) 0.1351(3) 0.49165(19) 0.0232(6) Uani 1 1 d .
H19 H 1.1946 0.1845 0.4374 0.028 Uiso 1 1 calc R
C20 C 1.2228(4) 0.0146(3) 0.5307(2) 0.0265(7) Uani 1 1 d .
H20 H 1.3145 -0.0199 0.5034 0.032 Uiso 1 1 calc R
C21 C 1.1593(4) -0.0562(3) 0.60995(19) 0.0252(7) Uani 1 1 d .
H21 H 1.2053 -0.1399 0.6374 0.03 Uiso 1 1 calc R
C22 C 1.0273(4) -0.0016(3) 0.64798(19) 0.0221(6) Uani 1 1 d .
H22 H 0.9847 -0.0489 0.7029 0.027 Uiso 1 1 calc R
C23 C 1.0980(4) 0.2095(3) 0.78774(18) 0.0196(6) Uani 1 1 d .
C24 C 0.7104(3) 0.0196(3) 0.83433(19) 0.0204(6) Uani 1 1 d .
C25 C 0.8423(3) 0.5972(3) 0.78991(17) 0.0184(6) Uani 1 1 d .

loop_
_atom_site_aniso_label
_atom_site_aniso_U_11
_atom_site_aniso_U_22
_atom_site_aniso_U_33
_atom_site_aniso_U_23
_atom_site_aniso_U_13
_atom_site_aniso_U_12
Cu1 0.01508(17) 0.01794(18) 0.01620(17) -0.00459(13) -0.00032(13) -0.00007(14)
Cu2 0.01798(18) 0.01588(18) 0.01537(17) -0.00379(13) 0.00124(13) -0.00163(14)
S1 0.0188(4) 0.0253(4) 0.0468(5) -0.0106(4) 0.0085(3) -0.0035(3)
S2 0.0377(5) 0.0373(5) 0.0216(4) -0.0091(3) 0.0055(3) -0.0144(4)
S3 0.0326(4) 0.0218(4) 0.0488(5) -0.0159(4) 0.0051(4) -0.0047(3)
O1 0.0219(11) 0.0247(12) 0.0251(11) -0.0041(9) -0.0054(9) -0.0049(9)
O2 0.0326(14) 0.0440(15) 0.0405(14) -0.0074(12) -0.0063(11) -0.0023(12)
N1 0.0194(12) 0.0193(12) 0.0175(12) -0.0060(10) -0.0020(9) -0.0034(10)
N2 0.0172(12) 0.0153(12) 0.0176(11) -0.0054(9) -0.0002(9) -0.0027(9)
N3 0.0164(12) 0.0152(12) 0.0174(11) -0.0047(9) -0.0031(9) -0.0008(9)
N4 0.0180(12) 0.0137(11) 0.0161(11) -0.0021(9) 0.0014(9) -0.0021(10)
N5 0.0156(11) 0.0186(12) 0.0167(11) -0.0053(9) -0.0024(9) -0.0038(10)
N6 0.0175(12) 0.0210(13) 0.0176(12) -0.0051(10) -0.0012(9) -0.0041(10)
N7 0.0245(13) 0.0228(13) 0.0185(12) -0.0048(10) -0.0024(10) 0.0010(11)
N8 0.0255(13) 0.0194(13) 0.0189(12) -0.0030(10) -0.0039(10) 0.0014(10)
N9 0.0177(13) 0.0223(13) 0.0237(13) -0.0039(10) 0.0003(10) -0.0001(10)
N10 0.0276(14) 0.0179(13) 0.0239(14) -0.0032(10) 0.0031(11) -0.0028(11)
N11 0.0276(14) 0.0228(14) 0.0353(15) -0.0096(12) 0.0039(11) -0.0077(11)
C1 0.0210(15) 0.0252(16) 0.0218(15) -0.0072(12) -0.0017(12) -0.0019(12)
C2 0.0287(16) 0.0209(15) 0.0214(15) -0.0048(12) -0.0079(12) -0.0005(13)
C3 0.0350(18) 0.0277(17) 0.0155(14) -0.0047(12) -0.0013(12) -0.0097(14)
C4 0.0254(16) 0.0237(15) 0.0199(14) -0.0067(12) 0.0002(12) -0.0039(13)
C5 0.0200(14) 0.0165(14) 0.0194(14) -0.0074(11) -0.0024(11) -0.0042(11)
C6 0.0210(15) 0.0197(15) 0.0193(14) -0.0072(12) -0.0008(11) -0.0041(12)
C7 0.0259(16) 0.0337(18) 0.0202(15) -0.0076(13) 0.0045(12) -0.0025(14)
C8 0.0212(16) 0.0379(19) 0.0264(16) -0.0135(14) 0.0026(13) 0.0049(14)
C9 0.0223(15) 0.0247(16) 0.0256(15) -0.0075(13) -0.0047(12) 0.0055(13)
C10 0.0203(14) 0.0175(14) 0.0218(14) -0.0071(11) -0.0020(11) -0.0006(12)
C11 0.0164(14) 0.0179(14) 0.0194(14) -0.0058(11) -0.0045(11) 0.0004(11)
C12 0.0189(14) 0.0165(14) 0.0165(13) -0.0019(11) -0.0065(11) -0.0032(11)
C13 0.0167(14) 0.0190(14) 0.0193(14) -0.0070(11) -0.0033(11) -0.0046(11)
C14 0.0252(15) 0.0186(15) 0.0196(14) -0.0018(11) -0.0031(12) -0.0060(12)
C15 0.0288(16) 0.0318(17) 0.0132(14) -0.0047(12) 0.0029(12) -0.0124(14)
C16 0.0231(15) 0.0267(16) 0.0191(14) -0.0082(12) 0.0012(12) -0.0068(13)
C17 0.0156(14) 0.0233(15) 0.0194(14) -0.0088(12) 0.0009(11) -0.0068(12)
C18 0.0174(14) 0.0236(15) 0.0201(14) -0.0095(12) -0.0018(11) -0.0062(12)
C19 0.0212(15) 0.0288(16) 0.0213(14) -0.0108(13) 0.0022(12) -0.0023(13)
C20 0.0212(15) 0.0337(18) 0.0312(17) -0.0202(14) -0.0014(13) -0.0009(13)
C21 0.0244(16) 0.0257(16) 0.0278(16) -0.0119(13) -0.0078(13) 0.0013(13)
C22 0.0231(15) 0.0230(15) 0.0209(14) -0.0068(12) -0.0039(12) -0.0034(12)
C23 0.0203(16) 0.0161(14) 0.0208(14) -0.0027(11) -0.0019(12) -0.0035(12)
C24 0.0180(14) 0.0149(14) 0.0287(16) -0.0075(12) 0.0013(12) -0.0015(11)
C25 0.0164(14) 0.0231(16) 0.0137(13) -0.0030(11) 0.0025(11) -0.0027(12)

loop_
_atom_type_symbol
_atom_type_description
_atom_type_scat_dispersion_real
_atom_type_scat_dispersion_imag
_atom_type_scat_source
C C 0.0033 0.0016 'International Tables Vol C Tables 4.2.6.8 and 6.1.1.4'
H H 0 0 'International Tables Vol C Tables 4.2.6.8 and 6.1.1.4'
N N 0.0061 0.0033 'International Tables Vol C Tables 4.2.6.8 and 6.1.1.4'
O O 0.0106 0.006 'International Tables Vol C Tables 4.2.6.8 and 6.1.1.4'
S S 0.1246 0.1234 'International Tables Vol C Tables 4.2.6.8 and 6.1.1.4'
Cu Cu 0.3201 1.2651 'International Tables Vol C Tables 4.2.6.8 and 6.1.1.4'

loop_
_geom_angle_atom_site_label_1
_geom_angle_atom_site_label_2
_geom_angle_atom_site_label_3
_geom_angle
N9 Cu1 N1 97.54(10)
N9 Cu1 N2 177.22(9)
N1 Cu1 N2 80.15(9)
N9 Cu1 N4 95.34(10)
N1 Cu1 N4 146.40(9)
N2 Cu1 N4 85.85(9)
N9 Cu1 N11 93.39(10)
N1 Cu1 N11 111.68(10)
N2 Cu1 N11 88.92(9)
N4 Cu1 N11 98.32(9)
N4 Cu2 N10 89.63(10)
N4 Cu2 N6 162.82(10)
N10 Cu2 N6 94.99(10)
N4 Cu2 N5 94.52(9)
N10 Cu2 N5 175.28(10)
N6 Cu2 N5 81.69(9)
N4 Cu2 O1 99.98(9)
N10 Cu2 O1 90.71(9)
N6 Cu2 O1 96.50(8)
N5 Cu2 O1 86.34(8)
Cu2 O1 H1AO 133(2)
Cu2 O1 H1BO 120(2)
H1AO O1 H1BO 106(3)
H2AO O2 H2BO 104(4)
C1 N1 C5 119.0(2)
C1 N1 Cu1 125.17(19)
C5 N1 Cu1 114.99(18)
C6 N2 C10 119.7(2)
C6 N2 Cu1 115.42(18)
C10 N2 Cu1 124.85(18)
C11 N3 C12 105.6(2)
C11 N3 N4 124.8(2)
C12 N3 N4 129.3(2)
N3 N4 Cu2 119.59(16)
N3 N4 Cu1 106.58(15)
Cu2 N4 Cu1 115.23(11)
N3 N4 H4N 102.4(19)
Cu2 N4 H4N 106.4(19)
Cu1 N4 H4N 105.0(19)
C13 N5 C17 119.0(2)
C13 N5 Cu2 127.62(19)
C17 N5 Cu2 112.72(18)
C22 N6 C18 119.0(2)
C22 N6 Cu2 126.12(19)
C18 N6 Cu2 114.88(19)
C11 N7 N8 106.7(2)
C12 N8 N7 107.9(2)
C23 N9 Cu1 163.7(2)
C24 N10 Cu2 143.6(2)
C25 N11 Cu1 149.9(2)
N1 C1 C2 122.0(3)
N1 C1 H1 119
C2 C1 H1 119
C3 C2 C1 118.9(3)
C3 C2 H2 120.6
C1 C2 H2 120.6
C2 C3 C4 119.7(3)
C2 C3 H3 120.1
C4 C3 H3 120.1
C5 C4 C3 118.4(3)
C5 C4 H4 120.8
C3 C4 H4 120.8
N1 C5 C4 122.0(3)
N1 C5 C6 114.7(2)
C4 C5 C6 123.3(3)
N2 C6 C7 121.2(3)
N2 C6 C5 113.9(2)
C7 C6 C5 124.8(3)
C8 C7 C6 118.8(3)
C8 C7 H7 120.6
C6 C7 H7 120.6
C7 C8 C9 120.1(3)
C7 C8 H8 119.9
C9 C8 H8 119.9
C8 C9 C10 118.3(3)
C8 C9 H9 120.8
C10 C9 H9 120.8
N2 C10 C9 121.8(3)
N2 C10 C11 116.2(2)
C9 C10 C11 122.0(3)
N7 C11 N3 110.5(2)
N7 C11 C10 126.0(3)
N3 C11 C10 123.4(2)
N8 C12 N3 109.3(2)
N8 C12 C13 123.4(2)
N3 C12 C13 127.2(2)
N5 C13 C14 122.2(3)
N5 C13 C12 118.9(2)
C14 C13 C12 118.9(3)
C15 C14 C13 118.3(3)
C15 C14 H14 120.8
C13 C14 H14 120.8
C16 C15 C14 119.9(3)
C16 C15 H15 120.1
C14 C15 H15 120.1
C15 C16 C17 119.2(3)
C15 C16 H16 120.4
C17 C16 H16 120.4
N5 C17 C16 121.4(3)
N5 C17 C18 115.2(2)
C16 C17 C18 123.4(3)
N6 C18 C19 121.5(3)
N6 C18 C17 114.5(2)
C19 C18 C17 123.9(3)
C20 C19 C18 118.9(3)
C20 C19 H19 120.5
C18 C19 H19 120.5
C19 C20 C21 119.7(3)
C19 C20 H20 120.1
C21 C20 H20 120.1
C22 C21 C20 118.2(3)
C22 C21 H21 120.9
C20 C21 H21 120.9
N6 C22 C21 122.6(3)
N6 C22 H22 118.7
C21 C22 H22 118.7
N9 C23 S1 178.0(3)
N10 C24 S2 179.2(3)
N11 C25 S3 179.3(3)

loop_
_geom_bond_atom_site_label_1
_geom_bond_atom_site_label_2
_geom_bond_distance
Cu1 N9 1.952(2)
Cu1 N1 2.009(2)
Cu1 N2 2.021(2)
Cu1 N4 2.046(2)
Cu1 N11 2.158(3)
Cu2 N4 1.950(2)
Cu2 N10 1.955(2)
Cu2 N6 1.981(2)
Cu2 N5 2.017(2)
Cu2 O1 2.348(2)
S1 C23 1.636(3)
S2 C24 1.613(3)
S3 C25 1.633(3)
O1 H1AO 0.874(18)
O1 H1BO 0.871(18)
O2 H2AO 0.914(19)
O2 H2BO 0.905(19)
N1 C1 1.338(4)
N1 C5 1.349(4)
N2 C6 1.345(3)
N2 C10 1.351(4)
N3 C11 1.359(4)
N3 C12 1.363(3)
N3 N4 1.417(3)
N4 H4N 0.895(18)
N5 C13 1.343(4)
N5 C17 1.357(4)
N6 C22 1.336(4)
N6 C18 1.351(3)
N7 C11 1.322(4)
N7 N8 1.379(3)
N8 C12 1.329(4)
N9 C23 1.161(4)
N10 C24 1.171(4)
N11 C25 1.151(4)
C1 C2 1.387(4)
C1 H1 0.95
C2 C3 1.375(4)
C2 H2 0.95
C3 C4 1.387(4)
C3 H3 0.95
C4 C5 1.384(4)
C4 H4 0.95
C5 C6 1.485(4)
C6 C7 1.389(4)
C7 C8 1.382(4)
C7 H7 0.95
C8 C9 1.384(4)
C8 H8 0.95
C9 C10 1.385(4)
C9 H9 0.95
C10 C11 1.470(4)
C12 C13 1.471(4)
C13 C14 1.394(4)
C14 C15 1.387(4)
C14 H14 0.95
C15 C16 1.375(4)
C15 H15 0.95
C16 C17 1.392(4)
C16 H16 0.95
C17 C18 1.470(4)
C18 C19 1.388(4)
C19 C20 1.378(4)
C19 H19 0.95
C20 C21 1.387(4)
C20 H20 0.95
C21 C22 1.383(4)
C21 H21 0.95
C22 H22 0.95

loop_
_geom_hbond_atom_site_label_D
_geom_hbond_atom_site_label_H
_geom_hbond_atom_site_label_A
_geom_hbond_distance_DH
_geom_hbond_distance_HA
_geom_hbond_distance_DA
_geom_hbond_angle_DHA
_geom_hbond_site_symmetry_A
O1 H1AO N8 0.874(18) 2.07(2) 2.891(3) 156(3) 2_666
O1 H1BO O2 0.871(18) 2.27(2) 3.021(3) 144(3) 1_545
O2 H2AO N7 0.914(19) 2.31(2) 3.198(4) 165(3) .
O2 H2BO S3 0.905(19) 2.65(3) 3.448(3) 148(3) .
O2 H2BO N10 0.905(19) 2.66(3) 3.297(4) 128(3) 1_565
N4 H4N S1 0.895(18) 2.566(19) 3.438(2) 165(3) 1_455
